data_2241650
loop_
_publ_author_name
'Zheng, Huirong'
'Lou, Benyong'

_publ_section_title
;
 Crystal structure of Brinzolamide: a carbonic anhydrase inhibitor
;
_journal_coeditor_code SU5292
_journal_issue 5
_journal_name_full 'Acta Crystallographica Section E'
_journal_page_first 692
_journal_page_last 695
_journal_paper_doi 10.1107/S2056989016006022
_journal_volume 72
_journal_year 2016
_chemical_formula_iupac 'C12 H21 N3 O5 S3'
_chemical_formula_moiety 'C12 H21 N3 O5 S3'
_chemical_formula_sum 'C12 H21 N3 O5 S3'
_chemical_formula_weight 383.50
_chemical_name_systematic
(5<i>R</i>)-5-ethylamino-3-(3-methoxypropyl)-2,2-dioxo-2,9-dithia-3-azabicyclo[4.3.0]nona-1(6)7-diene-8-sulfonamide
_space_group_IT_number 4
_symmetry_cell_setting monoclinic
_symmetry_space_group_name_Hall 'P 2yb'
_symmetry_space_group_name_H-M 'P 1 21 1'
_atom_sites_solution_hydrogens geom
_atom_sites_solution_primary direct
_atom_sites_solution_secondary difmap
_audit_creation_method SHELXL-97
_cell_angle_alpha 90.00
_cell_angle_beta 92.248(3)
_cell_angle_gamma 90.00
_cell_formula_units_Z 2
_cell_length_a 9.698(2)
_cell_length_b 8.8127(19)
_cell_length_c 10.133(2)
_cell_measurement_reflns_used 2619
_cell_measurement_temperature 293(2)
_cell_measurement_theta_max 27.4934
_cell_measurement_theta_min 2.1015
_cell_volume 865.4(3)
_computing_cell_refinement
;
CrystalClear (Rigaku, 2000)
;
_computing_data_collection
;
CrystalClear (Rigaku, 2000)
;
_computing_data_reduction
;
CrystalClear (Rigaku, 2000)
;
_computing_molecular_graphics
;
X-SEED (Barbour, 2001)
;
_computing_publication_material
;
SHELXL97 (Sheldrick, 2008) and PLATON (Spek, 2009)
;
_computing_structure_refinement
;
SHELXL97 (Sheldrick, 2008)
;
_computing_structure_solution
;
SHELXS97 (Sheldrick, 2008)
;
_diffrn_ambient_temperature 293(2)
_diffrn_detector_area_resol_mean 14.6306
_diffrn_measured_fraction_theta_full 0.988
_diffrn_measured_fraction_theta_max 0.988
_diffrn_measurement_device_type 'Rigaku Mercury CCD'
_diffrn_measurement_method CCD_Profile_fitting
_diffrn_radiation_monochromator graphite
_diffrn_radiation_source 'fine-focus sealed tube'
_diffrn_radiation_type MoK\a
_diffrn_radiation_wavelength 0.71073
_diffrn_reflns_av_R_equivalents 0.0100
_diffrn_reflns_av_sigmaI/netI 0.0165
_diffrn_reflns_limit_h_max 12
_diffrn_reflns_limit_h_min -12
_diffrn_reflns_limit_k_max 11
_diffrn_reflns_limit_k_min -11
_diffrn_reflns_limit_l_max 13
_diffrn_reflns_limit_l_min -13
_diffrn_reflns_number 6608
_diffrn_reflns_theta_full 27.48
_diffrn_reflns_theta_max 27.48
_diffrn_reflns_theta_min 2.01
_exptl_absorpt_coefficient_mu 0.455
_exptl_absorpt_correction_T_max 0.913
_exptl_absorpt_correction_T_min 0.853
_exptl_absorpt_correction_type multi-scan
_exptl_absorpt_process_details
;
(CrystalClear; Rigaku, 2000)
;
_exptl_crystal_colour colourless
_exptl_crystal_density_diffrn 1.472
_exptl_crystal_density_method 'not measured'
_exptl_crystal_description Prism
_exptl_crystal_F_000 404
_exptl_crystal_size_max 0.35
_exptl_crystal_size_mid 0.35
_exptl_crystal_size_min 0.20
_refine_diff_density_max 0.207
_refine_diff_density_min -0.192
_refine_ls_abs_structure_details
;
1595 Friedel pairs; Flack (1983)
;
_refine_ls_abs_structure_Flack 0.01(4)
_refine_ls_extinction_method none
_refine_ls_goodness_of_fit_ref 1.035
_refine_ls_hydrogen_treatment mixed
_refine_ls_matrix_type full
_refine_ls_number_parameters 222
_refine_ls_number_reflns 3684
_refine_ls_number_restraints 4
_refine_ls_restrained_S_all 1.036
_refine_ls_R_factor_all 0.0222
_refine_ls_R_factor_gt 0.0217
_refine_ls_shift/su_max 0.001
_refine_ls_shift/su_mean 0.000
_refine_ls_structure_factor_coef Fsqd
_refine_ls_weighting_details 'calc w=1/[\s^2^(Fo^2^)+(0.0403P)^2^+0.0611P] where P=(Fo^2^+2Fc^2^)/3'
_refine_ls_weighting_scheme calc
_refine_ls_wR_factor_gt 0.0583
_refine_ls_wR_factor_ref 0.0588
_reflns_number_gt 3612
_reflns_number_total 3684
_reflns_threshold_expression >2sigma(I)
_cod_data_source_file su5292sup1.cif
_cod_data_source_block I
_cod_original_sg_symbol_H-M 'P 21'
_cod_database_code 2241650

loop_
_symmetry_equiv_pos_as_xyz
'x, y, z'
'-x, y+1/2, -z'

loop_
_atom_site_type_symbol
_atom_site_label
_atom_site_fract_x
_atom_site_fract_y
_atom_site_fract_z
_atom_site_U_iso_or_equiv
_atom_site_adp_type
_atom_site_calc_flag
_atom_site_refinement_flags
_atom_site_occupancy
_atom_site_symmetry_multiplicity
S S1 0.08557(3) 0.95125(4) 0.63688(3) 0.02705(9) Uani d . 1 1
S S2 0.26509(4) 0.81437(4) 0.85525(3) 0.02964(9) Uani d . 1 1
S S3 0.37674(4) 0.52417(4) 0.99143(4) 0.03230(9) Uani d . 1 1
O O1 -0.02692(13) 0.88932(16) 0.55817(13) 0.0482(3) Uani d . 1 1
O O2 0.05935(13) 1.05211(14) 0.74416(12) 0.0409(3) Uani d . 1 1
O O3 0.51842(12) 0.50532(17) 0.96186(14) 0.0482(3) Uani d . 1 1
O O4 0.34354(16) 0.59370(17) 1.11319(11) 0.0504(3) Uani d . 1 1
O O5 0.14543(15) 0.01552(16) 1.26375(12) 0.0472(3) Uani d . 1 1
N N1 0.19095(16) 1.02862(18) 0.54219(13) 0.0365(3) Uani d D 1 1
N N2 0.30128(13) 0.35864(15) 0.97875(12) 0.0310(3) Uani d . 1 1
N N3 0.29017(12) 0.32938(16) 0.60656(12) 0.0285(3) Uani d D 1 1
C C1 0.17016(14) 0.79352(17) 0.70936(12) 0.0241(3) Uani d . 1 1
C C2 0.16170(15) 0.64755(17) 0.66712(13) 0.0262(3) Uani d . 1 1
H H2 0.1130 0.6168 0.5884 0.031 Uiso calc R 1 1
C C3 0.29337(15) 0.62151(18) 0.85939(14) 0.0269(3) Uani d . 1 1
C C4 0.23410(14) 0.54569(18) 0.75421(13) 0.0248(3) Uani d . 1 1
C C5 0.23691(15) 0.37508(18) 0.73479(14) 0.0262(3) Uani d . 1 1
H H5 0.1394 0.3386 0.7368 0.031 Uiso calc R 1 1
C C6 0.31904(17) 0.29191(18) 0.84604(15) 0.0312(3) Uani d . 1 1
H H6A 0.2895 0.1844 0.8473 0.037 Uiso calc R 1 1
H H6B 0.4182 0.2939 0.8264 0.037 Uiso calc R 1 1
C C7 0.15834(18) 0.3485(2) 1.02768(17) 0.0410(4) Uani d . 1 1
H H7A 0.0916 0.3777 0.9557 0.049 Uiso calc R 1 1
H H7B 0.1486 0.4212 1.1012 0.049 Uiso calc R 1 1
C C8 0.12434(19) 0.1893(2) 1.07530(16) 0.0409(4) Uani d . 1 1
H H8A 0.0237 0.1818 1.0872 0.049 Uiso calc R 1 1
H H8B 0.1489 0.1149 1.0069 0.049 Uiso calc R 1 1
C C9 0.2000(2) 0.1493(2) 1.20395(16) 0.0414(4) Uani d . 1 1
H H9A 0.2988 0.1329 1.1873 0.050 Uiso calc R 1 1
H H9B 0.1935 0.2355 1.2661 0.050 Uiso calc R 1 1
C C10 0.1941(2) -0.1233(3) 1.2128(2) 0.0497(5) Uani d . 1 1
H H10A 0.1556 -0.1381 1.1229 0.074 Uiso calc R 1 1
H H10B 0.1652 -0.2072 1.2690 0.074 Uiso calc R 1 1
H H10C 0.2950 -0.1209 1.2114 0.074 Uiso calc R 1 1
C C11 0.42904(19) 0.3825(3) 0.57763(18) 0.0499(5) Uani d . 1 1
H H11A 0.4982 0.3234 0.6305 0.060 Uiso calc R 1 1
H H11B 0.4386 0.4905 0.6033 0.060 Uiso calc R 1 1
C C12 0.4563(3) 0.3657(5) 0.4339(2) 0.0923(12) Uani d . 1 1
H H12A 0.4480 0.2586 0.4087 0.138 Uiso calc R 1 1
H H12B 0.5497 0.4016 0.4175 0.138 Uiso calc R 1 1
H H12C 0.3890 0.4258 0.3816 0.138 Uiso calc R 1 1
H H3 0.2359(17) 0.369(2) 0.5477(16) 0.038(5) Uiso d D 1 1
H H1A 0.228(2) 1.1141(16) 0.566(2) 0.044(6) Uiso d D 1 1
H H1B 0.174(2) 1.024(3) 0.4577(10) 0.046(5) Uiso d D 1 1

loop_
_atom_site_aniso_label
_atom_site_aniso_U_11
_atom_site_aniso_U_22
_atom_site_aniso_U_33
_atom_site_aniso_U_12
_atom_site_aniso_U_13
_atom_site_aniso_U_23
S1 0.03112(17) 0.02019(17) 0.02929(17) 0.00014(14) -0.00565(13) 0.00508(14)
S2 0.04226(19) 0.01977(18) 0.02583(16) -0.00143(14) -0.01218(13) -0.00112(14)
S3 0.0398(2) 0.0277(2) 0.02842(17) 0.00293(16) -0.01163(13) 0.00436(15)
O1 0.0434(7) 0.0388(7) 0.0599(8) -0.0078(6) -0.0284(6) 0.0154(6)
O2 0.0534(7) 0.0300(7) 0.0398(6) 0.0094(5) 0.0096(5) 0.0022(5)
O3 0.0345(6) 0.0476(8) 0.0612(8) 0.0005(6) -0.0145(5) 0.0135(7)
O4 0.0838(10) 0.0383(7) 0.0280(6) 0.0073(7) -0.0134(6) -0.0016(5)
O5 0.0716(9) 0.0387(7) 0.0326(6) 0.0081(7) 0.0188(6) 0.0074(6)
N1 0.0563(8) 0.0259(8) 0.0274(6) -0.0088(7) 0.0012(5) 0.0046(6)
N2 0.0382(6) 0.0250(7) 0.0297(6) 0.0047(5) 0.0010(5) 0.0062(5)
N3 0.0306(6) 0.0254(7) 0.0291(6) -0.0013(5) -0.0040(4) -0.0020(5)
C1 0.0283(6) 0.0219(8) 0.0216(6) -0.0007(5) -0.0055(5) 0.0033(5)
C2 0.0324(7) 0.0211(7) 0.0246(6) -0.0015(5) -0.0064(5) 0.0004(6)
C3 0.0328(7) 0.0196(8) 0.0276(7) 0.0021(6) -0.0074(5) 0.0031(6)
C4 0.0279(6) 0.0205(7) 0.0257(6) 0.0010(5) -0.0037(5) 0.0025(6)
C5 0.0280(6) 0.0202(7) 0.0301(7) 0.0013(5) -0.0034(5) 0.0005(6)
C6 0.0394(7) 0.0217(8) 0.0322(7) 0.0059(6) -0.0008(6) 0.0026(6)
C7 0.0414(8) 0.0419(11) 0.0402(8) 0.0084(7) 0.0087(6) 0.0116(7)
C8 0.0458(9) 0.0453(11) 0.0317(7) -0.0054(8) 0.0035(6) 0.0066(8)
C9 0.0549(10) 0.0368(10) 0.0327(8) 0.0009(8) 0.0042(7) 0.0026(7)
C10 0.0651(12) 0.0380(10) 0.0462(10) 0.0054(9) 0.0051(8) -0.0013(9)
C11 0.0390(9) 0.0666(13) 0.0444(9) -0.0152(9) 0.0070(7) -0.0117(10)
C12 0.0653(15) 0.153(4) 0.0599(14) -0.0316(19) 0.0227(11) -0.0246(18)

loop_
_atom_type_symbol
_atom_type_description
_atom_type_scat_dispersion_real
_atom_type_scat_dispersion_imag
_atom_type_scat_source
C C 0.0033 0.0016 'International Tables Vol C Tables 4.2.6.8 and 6.1.1.4'
H H 0.0000 0.0000 'International Tables Vol C Tables 4.2.6.8 and 6.1.1.4'
N N 0.0061 0.0033 'International Tables Vol C Tables 4.2.6.8 and 6.1.1.4'
O O 0.0106 0.0060 'International Tables Vol C Tables 4.2.6.8 and 6.1.1.4'
S S 0.1246 0.1234 'International Tables Vol C Tables 4.2.6.8 and 6.1.1.4'

loop_
_geom_angle_atom_site_label_1
_geom_angle_atom_site_label_2
_geom_angle_atom_site_label_3
_geom_angle
O1 S1 O2 120.25(9)
O1 S1 N1 108.78(8)
O2 S1 N1 109.28(8)
O1 S1 C1 105.28(7)
O2 S1 C1 105.47(7)
N1 S1 C1 106.95(8)
C1 S2 C3 89.70(7)
O4 S3 O3 118.92(9)
O4 S3 N2 109.63(8)
O3 S3 N2 108.14(8)
O4 S3 C3 109.63(8)
O3 S3 C3 108.34(8)
N2 S3 C3 100.62(7)
C10 O5 C9 114.96(14)
S1 N1 H1A 118.3(14)
S1 N1 H1B 118.6(15)
H1A N1 H1B 112(2)
C6 N2 C7 114.80(13)
C6 N2 S3 110.94(10)
C7 N2 S3 116.48(11)
C11 N3 C5 116.46(13)
C11 N3 H3 105.9(14)
C5 N3 H3 106.0(14)
C2 C1 S2 113.32(10)
C2 C1 S1 126.55(10)
S2 C1 S1 119.95(9)
C1 C2 C4 112.31(12)
C1 C2 H2 123.8
C4 C2 H2 123.8
C4 C3 S2 113.72(11)
C4 C3 S3 121.46(12)
S2 C3 S3 124.60(9)
C3 C4 C2 110.94(13)
C3 C4 C5 125.25(13)
C2 C4 C5 123.73(13)
N3 C5 C4 113.21(12)
N3 C5 C6 109.05(12)
C4 C5 C6 112.84(13)
N3 C5 H5 107.1
C4 C5 H5 107.1
C6 C5 H5 107.1
N2 C6 C5 113.55(12)
N2 C6 H6A 108.9
C5 C6 H6A 108.9
N2 C6 H6B 108.9
C5 C6 H6B 108.9
H6A C6 H6B 107.7
N2 C7 C8 112.05(14)
N2 C7 H7A 109.2
C8 C7 H7A 109.2
N2 C7 H7B 109.2
C8 C7 H7B 109.2
H7A C7 H7B 107.9
C9 C8 C7 112.58(16)
C9 C8 H8A 109.1
C7 C8 H8A 109.1
C9 C8 H8B 109.1
C7 C8 H8B 109.1
H8A C8 H8B 107.8
O5 C9 C8 112.38(16)
O5 C9 H9A 109.1
C8 C9 H9A 109.1
O5 C9 H9B 109.1
C8 C9 H9B 109.1
H9A C9 H9B 107.9
O5 C10 H10A 109.5
O5 C10 H10B 109.5
H10A C10 H10B 109.5
O5 C10 H10C 109.5
H10A C10 H10C 109.5
H10B C10 H10C 109.5
N3 C11 C12 111.18(16)
N3 C11 H11A 109.4
C12 C11 H11A 109.4
N3 C11 H11B 109.4
C12 C11 H11B 109.4
H11A C11 H11B 108.0
C11 C12 H12A 109.5
C11 C12 H12B 109.5
H12A C12 H12B 109.5
C11 C12 H12C 109.5
H12A C12 H12C 109.5
H12B C12 H12C 109.5

loop_
_geom_bond_atom_site_label_1
_geom_bond_atom_site_label_2
_geom_bond_distance
S1 O1 1.4338(12)
S1 O2 1.4346(13)
S1 N1 1.5834(14)
S1 C1 1.7600(15)
S2 C1 1.7205(13)
S2 C3 1.7219(16)
S3 O4 1.4256(14)
S3 O3 1.4274(14)
S3 N2 1.6349(15)
S3 C3 1.7592(14)
O5 C10 1.416(2)
O5 C9 1.436(2)
N1 H1A 0.866(10)
N1 H1B 0.866(9)
N2 C6 1.484(2)
N2 C7 1.493(2)
N3 C11 1.466(2)
N3 C5 1.4731(19)
N3 H3 0.856(9)
C1 C2 1.357(2)
C2 C4 1.4245(19)
C2 H2 0.9500
C3 C4 1.365(2)
C4 C5 1.517(2)
C5 C6 1.540(2)
C5 H5 1.0000
C6 H6A 0.9900
C6 H6B 0.9900
C7 C8 1.524(3)
C7 H7A 0.9900
C7 H7B 0.9900
C8 C9 1.513(2)
C8 H8A 0.9900
C8 H8B 0.9900
C9 H9A 0.9900
C9 H9B 0.9900
C10 H10A 0.9800
C10 H10B 0.9800
C10 H10C 0.9800
C11 C12 1.497(3)
C11 H11A 0.9900
C11 H11B 0.9900
C12 H12A 0.9800
C12 H12B 0.9800
C12 H12C 0.9800

loop_
_geom_hbond_atom_site_label_D
_geom_hbond_atom_site_label_H
_geom_hbond_atom_site_label_A
_geom_hbond_site_symmetry_A
_geom_hbond_distance_DH
_geom_hbond_distance_HA
_geom_hbond_distance_DA
_geom_hbond_angle_DHA
N1 H1B O5 1_564 0.870(10) 1.975(10) 2.841(2) 177(2)
N1 H1A N3 1_565 0.870(10) 2.027(11) 2.886(2) 171(2)
N3 H3 O1 2_546 0.860(10) 2.262(13) 3.042(2) 151(2)

_cod_database_fobs_code 2241650
